data_7043750
loop_
_publ_author_name
'Brechin, Euan K.'
'Pedersen, Anders Hjordt H.'
'Julve, Miguel'
'Mart\'inez-Lillo, Jos\'e'
'Cano, Joan'

_publ_section_title
;
 Magneto-structural correlations in a family of ReIVCuII chains based on
 the hexachlororhenate(IV) metalloligand
;
_journal_name_full 'Dalton Trans.'
_journal_paper_doi 10.1039/C7DT02216F
_journal_year 2017
_chemical_formula_moiety 'Cl6 Re, 2(C6 H8 Cu0.5 N4), 2(C3 H8 O)'
_chemical_formula_sum 'C18 H32 Cl6 Cu N8 O2 Re'
_chemical_formula_weight 854.95
_space_group_crystal_system triclinic
_space_group_IT_number 2
_space_group_name_Hall '-P 1'
_space_group_name_H-M_alt 'P -1'
_symmetry_space_group_name_Hall '-P 1'
_symmetry_space_group_name_H-M 'P -1'
_atom_sites_solution_hydrogens mixed
_atom_sites_solution_primary iterative
_audit_creation_date 2017-04-21
_audit_creation_method
;
Olex2 1.2
(compiled 2017.03.28 svn.r3405 for OlexSys, GUI svn.r5335)
;
_audit_update_record
;
2017-05-16 deposited with the CCDC.
2017-07-21 downloaded from the CCDC.
;
_cell_angle_alpha 76.032(2)
_cell_angle_beta 80.918(2)
_cell_angle_gamma 69.748(2)
_cell_formula_units_Z 2
_cell_length_a 10.1219(2)
_cell_length_b 11.0652(3)
_cell_length_c 14.7016(4)
_cell_measurement_reflns_used 27189
_cell_measurement_temperature 292.61(10)
_cell_measurement_theta_max 31.0300
_cell_measurement_theta_min 3.4000
_cell_volume 1494.12(7)
_computing_cell_refinement
;
CrysAlisPro, Agilent Technologies,
Version 1.171.37.33 (release 27-03-2014 CrysAlis171 .NET)
(compiled Mar 27 2014,17:12:48)
;
_computing_data_collection
;
CrysAlisPro, Agilent Technologies,
Version 1.171.37.33 (release 27-03-2014 CrysAlis171 .NET)
(compiled Mar 27 2014,17:12:48)
;
_computing_data_reduction
;
CrysAlisPro, Agilent Technologies,
Version 1.171.37.33 (release 27-03-2014 CrysAlis171 .NET)
(compiled Mar 27 2014,17:12:48)
;
_computing_molecular_graphics 'Olex2 (Dolomanov et al., 2009)'
_computing_publication_material 'Olex2 (Dolomanov et al., 2009)'
_computing_structure_refinement 'ShelXL (Sheldrick, 2015)'
_computing_structure_solution 'olex2.solve (Bourhis et al., 2015)'
_diffrn_ambient_environment air
_diffrn_ambient_temperature 292.61(10)
_diffrn_detector 'CCD plate'
_diffrn_detector_area_resol_mean 5.1574
_diffrn_detector_type Atlas
_diffrn_measured_fraction_theta_full 0.998
_diffrn_measured_fraction_theta_max 0.924
_diffrn_measurement_details
;
#__ type_ start__ end____ width___ exp.time_
  1 omega  -86.00    9.00   1.0000   20.0000
omega____ theta____ kappa____ phi______ frames
    -      -13.2412  -38.0000   60.0000 95

#__ type_ start__ end____ width___ exp.time_
  2 omega  -40.00   57.00   1.0000   20.0000
omega____ theta____ kappa____ phi______ frames
    -      -13.2412   57.0000  120.0000 97

#__ type_ start__ end____ width___ exp.time_
  3 omega  -83.00   13.00   1.0000   20.0000
omega____ theta____ kappa____ phi______ frames
    -      -13.2412  -57.0000  -30.0000 96

#__ type_ start__ end____ width___ exp.time_
  4 omega  -20.00   27.00   1.0000   20.0000
omega____ theta____ kappa____ phi______ frames
    -      -13.2412  -99.0000   60.0000 47

#__ type_ start__ end____ width___ exp.time_
  5 omega  -40.00   57.00   1.0000   20.0000
omega____ theta____ kappa____ phi______ frames
    -      -13.2412   57.0000   30.0000 97

#__ type_ start__ end____ width___ exp.time_
  6 omega  -17.00   88.00   1.0000   20.0000
omega____ theta____ kappa____ phi______ frames
    -       14.3350   77.0000 -120.0000 105

#__ type_ start__ end____ width___ exp.time_
  7 omega  -84.00  -38.00   1.0000   20.0000
omega____ theta____ kappa____ phi______ frames
    -      -13.2412  151.0000  149.0000 46

#__ type_ start__ end____ width___ exp.time_
  8 omega  -20.00   54.00   1.0000   20.0000
omega____ theta____ kappa____ phi______ frames
    -       14.3350  -99.0000 -150.0000 74

#__ type_ start__ end____ width___ exp.time_
  9 omega  -20.00   54.00   1.0000   20.0000
omega____ theta____ kappa____ phi______ frames
    -       14.3350  -99.0000  -30.0000 74

#__ type_ start__ end____ width___ exp.time_
 10 omega   15.00   86.00   1.0000   20.0000
omega____ theta____ kappa____ phi______ frames
    -       14.3350 -151.0000  106.0000 71

#__ type_ start__ end____ width___ exp.time_
 11 omega   34.00  100.00   1.0000   20.0000
omega____ theta____ kappa____ phi______ frames
    -       14.3350 -178.0000    0.0000 66

#__ type_ start__ end____ width___ exp.time_
 12 omega  -86.00  -61.00   1.0000   20.0000
omega____ theta____ kappa____ phi______ frames
    -      -13.2412  -38.0000  150.0000 25

#__ type_ start__ end____ width___ exp.time_
 13 omega  -20.00   54.00   1.0000   20.0000
omega____ theta____ kappa____ phi______ frames
    -       14.3350  -99.0000  150.0000 74

#__ type_ start__ end____ width___ exp.time_
 14 omega   -8.00   87.00   1.0000   20.0000
omega____ theta____ kappa____ phi______ frames
    -       14.3350   38.0000  150.0000 95
;
_diffrn_measurement_device 'four-circle diffractometer'
_diffrn_measurement_device_type 'SuperNova, Dual, Cu at zero, Atlas'
_diffrn_measurement_method '\w scans'
_diffrn_orient_matrix_UB_11 0.0087240000
_diffrn_orient_matrix_UB_12 -0.0621660000
_diffrn_orient_matrix_UB_13 0.0304451000
_diffrn_orient_matrix_UB_21 0.0048046000
_diffrn_orient_matrix_UB_22 -0.0286356000
_diffrn_orient_matrix_UB_23 -0.0391777000
_diffrn_orient_matrix_UB_31 0.0742787000
_diffrn_orient_matrix_UB_32 -0.0134715000
_diffrn_orient_matrix_UB_33 -0.0051491000
_diffrn_radiation_monochromator mirror
_diffrn_radiation_probe x-ray
_diffrn_radiation_type MoK\a
_diffrn_radiation_wavelength 0.71073
_diffrn_reflns_av_R_equivalents 0.0347
_diffrn_reflns_av_unetI/netI 0.0268
_diffrn_reflns_Laue_measured_fraction_full 0.998
_diffrn_reflns_Laue_measured_fraction_max 0.924
_diffrn_reflns_limit_h_max 14
_diffrn_reflns_limit_h_min -14
_diffrn_reflns_limit_k_max 16
_diffrn_reflns_limit_k_min -16
_diffrn_reflns_limit_l_max 21
_diffrn_reflns_limit_l_min -20
_diffrn_reflns_number 48213
_diffrn_reflns_point_group_measured_fraction_full 0.998
_diffrn_reflns_point_group_measured_fraction_max 0.924
_diffrn_reflns_theta_full 26.000
_diffrn_reflns_theta_max 31.208
_diffrn_reflns_theta_min 2.687
_diffrn_source 'SuperNova (Mo) X-ray Source'
_exptl_absorpt_coefficient_mu 5.327
_exptl_absorpt_correction_T_max 0.999
_exptl_absorpt_correction_T_min 0.998
_exptl_absorpt_correction_type gaussian
_exptl_absorpt_process_details
;
CrysAlisPro, Agilent Technologies,
Version 1.171.37.33 (release 27-03-2014 CrysAlis171 .NET)
(compiled Mar 27 2014,17:12:48)
Numerical absorption correction based on gaussian integration over
            a multifaceted crystal model
Empirical absorption correction using spherical harmonics,
 implemented in SCALE3 ABSPACK scaling algorithm.
;
_exptl_crystal_colour 'clear light violet'
_exptl_crystal_colour_lustre clear
_exptl_crystal_colour_modifier light
_exptl_crystal_colour_primary violet
_exptl_crystal_density_diffrn 1.900
_exptl_crystal_description block
_exptl_crystal_F_000 836
_exptl_crystal_size_max 0.1915
_exptl_crystal_size_mid 0.1352
_exptl_crystal_size_min 0.0688
_refine_diff_density_max 0.529
_refine_diff_density_min -0.858
_refine_diff_density_rms 0.097
_refine_ls_extinction_method none
_refine_ls_goodness_of_fit_ref 1.077
_refine_ls_hydrogen_treatment mixed
_refine_ls_matrix_type full
_refine_ls_number_parameters 359
_refine_ls_number_reflns 8950
_refine_ls_number_restraints 1
_refine_ls_restrained_S_all 1.077
_refine_ls_R_factor_all 0.0213
_refine_ls_R_factor_gt 0.0192
_refine_ls_shift/su_max 0.003
_refine_ls_shift/su_mean 0.000
_refine_ls_structure_factor_coef Fsqd
_refine_ls_weighting_details 'w=1/[\s^2^(Fo^2^)+(0.0084P)^2^+0.8626P] where P=(Fo^2^+2Fc^2^)/3'
_refine_ls_weighting_scheme calc
_refine_ls_wR_factor_gt 0.0361
_refine_ls_wR_factor_ref 0.0367
_reflns_Friedel_coverage 0.000
_reflns_number_gt 8533
_reflns_number_total 8950
_reflns_threshold_expression 'I > 2\s(I)'
_cod_data_source_file c7dt02216f2.cif
_cod_data_source_block eb4130_refinalized
_cod_original_cell_volume 1494.13(7)
_cod_database_code 7043750
_shelx_shelxl_version_number 2014/7
_chemical_oxdiff_formula 'C12 H16 N8 Cl6 Cu Re'
_chemical_oxdiff_usercomment '@ 120 K AHP003'
_shelx_space_group_comment
;
The symmetry employed for this shelxl refinement is uniquely defined
by the following loop, which should always be used as a source of
symmetry information in preference to the above space-group names.
They are only intended as comments.
;
_reflns_odcompleteness_completeness 99.85
_reflns_odcompleteness_iscentric 1
_reflns_odcompleteness_theta 26.32
_olex2_refinement_description
;
1. Fixed Uiso
 At 1.2 times of:
  All C(H) groups, All N(H) groups, All O(H) groups
 At 1.5 times of:
  All C(H,H,H) groups, All C(H,H,H,H,H,H) groups
2. Restrained distances
 O2-H2
 0.84 with sigma of 0.02
3. Others
 Sof(H16D)=Sof(H16E)=Sof(H16F)=Sof(C17)=Sof(H17)=Sof(H19D)=Sof(H19E)=Sof(H19F)=
 1-FVAR(1)
 Sof(H16A)=Sof(H16B)=Sof(H16C)=Sof(C18)=Sof(H18)=Sof(H19A)=Sof(H19B)=Sof(H19C)=
 FVAR(1)
4.a Ternary CH refined with riding coordinates:
 C14(H14), C17(H17), C18(H18)
4.b Me refined with riding coordinates:
 C16(H16A,H16B,H16C), C16(H16D,H16E,H16F), C19(H19A,H19B,H19C), C19(H19D,H19E,
 H19F)
4.c Aromatic/amide H refined with riding coordinates:
 N2(H2A), C1(H1), C2(H2B), C3(H3), C4(H4A), C5(H5), C6(H6), C7(H7), C8(H8A),
 C9(H9), C10(H10), C11(H11), C12(H12)
4.d Idealised Me refined as rotating group:
 C13(H13A,H13B,H13C), C15(H15A,H15B,H15C)
;
_olex2_submission_special_instructions 'No special instructions were received'

loop_
_space_group_symop_operation_xyz
'x, y, z'
'-x, -y, -z'

loop_
_atom_site_label
_atom_site_type_symbol
_atom_site_fract_x
_atom_site_fract_y
_atom_site_fract_z
_atom_site_U_iso_or_equiv
_atom_site_adp_type
_atom_site_occupancy
_atom_site_site_symmetry_order
_atom_site_calc_flag
_atom_site_refinement_flags_posn
_atom_site_refinement_flags_adp
_atom_site_refinement_flags_occupancy
_atom_site_disorder_assembly
_atom_site_disorder_group
Re1 Re 0.39056(2) 0.80387(2) 0.74442(2) 0.01021(2) Uani 1 1 d . . . . .
Cl1 Cl 0.40295(5) 0.94513(5) 0.83671(3) 0.01852(9) Uani 1 1 d . . . . .
Cl2 Cl 0.36637(5) 0.66988(4) 0.64757(3) 0.01651(9) Uani 1 1 d . . . . .
Cl3 Cl 0.52967(5) 0.89172(5) 0.62142(3) 0.01710(9) Uani 1 1 d . . . . .
Cl4 Cl 0.59851(5) 0.64157(4) 0.80129(3) 0.01640(9) Uani 1 1 d . . . . .
Cl5 Cl 0.25612(5) 0.70838(5) 0.86756(3) 0.02162(10) Uani 1 1 d . . . . .
Cl6 Cl 0.18316(5) 0.96682(4) 0.68695(3) 0.01710(9) Uani 1 1 d . . . . .
Cu1 Cu 0.5000 0.0000 1.0000 0.01146(6) Uani 1 2 d S T P . .
N1 N 0.30165(16) 0.05520(15) 1.05886(11) 0.0149(3) Uani 1 1 d . . . . .
N2 N 0.11472(17) 0.13144(17) 1.15157(12) 0.0226(4) Uani 1 1 d . . . . .
H2A H 0.0585 0.1757 1.1929 0.027 Uiso 1 1 calc R . . . .
N3 N 0.48460(15) 0.18157(15) 0.92900(11) 0.0130(3) Uani 1 1 d . . . . .
N4 N 0.46764(19) 0.38899(18) 0.89063(13) 0.0217(4) Uani 1 1 d . . . . .
H4 H 0.457(3) 0.463(3) 0.8918(18) 0.034(7) Uiso 1 1 d . . . . .
C1 C 0.2464(2) 0.1312(2) 1.12101(14) 0.0196(4) Uani 1 1 d . . . . .
H1 H 0.2938 0.1793 1.1414 0.023 Uiso 1 1 calc R . . . .
C2 C 0.0829(2) 0.0510(2) 1.10736(15) 0.0232(4) Uani 1 1 d . . . . .
H2B H -0.0033 0.0319 1.1151 0.028 Uiso 1 1 calc R . . . .
C3 C 0.1990(2) 0.0039(2) 1.05020(14) 0.0205(4) Uani 1 1 d . . . . .
H3 H 0.2083 -0.0552 1.0104 0.025 Uiso 1 1 calc R . . . .
C4 C 0.4594(2) 0.28914(19) 0.96112(14) 0.0189(4) Uani 1 1 d . . . . .
H4A H 0.4382 0.2951 1.0255 0.023 Uiso 1 1 calc R . . . .
C5 C 0.4997(2) 0.3448(2) 0.80839(14) 0.0213(4) Uani 1 1 d . . . . .
H5 H 0.5118 0.3941 0.7469 0.026 Uiso 1 1 calc R . . . .
C6 C 0.5107(2) 0.2160(2) 0.83266(14) 0.0211(4) Uani 1 1 d . . . . .
H6 H 0.5330 0.1581 0.7901 0.025 Uiso 1 1 calc R . . . .
Cu2 Cu 0.5000 0.5000 0.5000 0.01150(6) Uani 1 2 d S T P . .
N5 N 0.40443(15) 0.37127(15) 0.57056(11) 0.0129(3) Uani 1 1 d . . . . .
N6 N 0.34431(18) 0.19367(17) 0.62131(12) 0.0186(3) Uani 1 1 d . . . . .
H6A H 0.350(2) 0.117(3) 0.6311(17) 0.024(6) Uiso 1 1 d . . . . .
N7 N 0.33139(16) 0.59099(15) 0.42619(11) 0.0135(3) Uani 1 1 d . . . . .
N8 N 0.17166(18) 0.60756(17) 0.33545(12) 0.0190(3) Uani 1 1 d . . . . .
H8 H 0.125(3) 0.583(3) 0.3041(19) 0.036(7) Uiso 1 1 d . . . . .
C7 C 0.28065(19) 0.39956(19) 0.62880(13) 0.0163(4) Uani 1 1 d . . . . .
H7 H 0.2299 0.4830 0.6440 0.020 Uiso 1 1 calc R . . . .
C8 C 0.2436(2) 0.2894(2) 0.66052(14) 0.0189(4) Uani 1 1 d . . . . .
H8A H 0.1637 0.2807 0.7018 0.023 Uiso 1 1 calc R . . . .
C9 C 0.4387(2) 0.24546(19) 0.56815(13) 0.0160(4) Uani 1 1 d . . . . .
H9 H 0.5194 0.1984 0.5334 0.019 Uiso 1 1 calc R . . . .
C10 C 0.27596(19) 0.52539(19) 0.38729(13) 0.0155(4) Uani 1 1 d . . . . .
H10 H 0.3064 0.4323 0.3952 0.019 Uiso 1 1 calc R . . . .
C11 C 0.2575(2) 0.72213(19) 0.39662(14) 0.0187(4) Uani 1 1 d . . . . .
H11 H 0.2735 0.7936 0.4130 0.022 Uiso 1 1 calc R . . . .
C12 C 0.1585(2) 0.7328(2) 0.34048(15) 0.0226(4) Uani 1 1 d . . . . .
H12 H 0.0929 0.8117 0.3105 0.027 Uiso 1 1 calc R . . . .
O1 O 0.97478(15) 0.46913(16) 0.77112(10) 0.0207(3) Uani 1 1 d . . . . .
H1A H 0.988(3) 0.541(3) 0.7564(18) 0.029(7) Uiso 1 1 d . . . . .
C13 C 0.9241(3) 0.3017(3) 0.89100(17) 0.0388(6) Uani 1 1 d . . . . .
H13A H 0.8340 0.3216 0.8647 0.058 Uiso 1 1 calc GR . . . .
H13B H 0.9142 0.2692 0.9591 0.058 Uiso 1 1 calc GR . . . .
H13C H 0.9974 0.2344 0.8619 0.058 Uiso 1 1 calc GR . . . .
C14 C 0.9650(2) 0.4251(2) 0.87148(14) 0.0243(4) Uani 1 1 d . . . . .
H14 H 0.8889 0.4939 0.9003 0.029 Uiso 1 1 calc R . . . .
C15 C 1.1034(2) 0.4025(3) 0.90975(17) 0.0358(6) Uani 1 1 d . . . . .
H15A H 1.1788 0.3357 0.8813 0.054 Uiso 1 1 calc GR . . . .
H15B H 1.0957 0.3721 0.9781 0.054 Uiso 1 1 calc GR . . . .
H15C H 1.1257 0.4849 0.8947 0.054 Uiso 1 1 calc GR . . . .
O2 O 1.02075(15) 0.71951(15) 0.70237(10) 0.0214(3) Uani 1 1 d D . . . .
H2 H 1.1012(17) 0.710(2) 0.6993(17) 0.026 Uiso 1 1 d DR . . . .
C16 C 0.9330(3) 0.6974(3) 0.56681(18) 0.0367(6) Uani 1 1 d . . . . .
H16A H 1.0049 0.6105 0.5704 0.055 Uiso 0.743(7) 1 calc R . . A 1
H16B H 0.8467 0.6885 0.6047 0.055 Uiso 0.743(7) 1 calc R . . A 1
H16C H 0.9120 0.7357 0.5012 0.055 Uiso 0.743(7) 1 calc R . . A 1
H16D H 0.8545 0.7357 0.5263 0.055 Uiso 0.257(7) 1 calc R . . A 2
H16E H 1.0212 0.7002 0.5292 0.055 Uiso 0.257(7) 1 calc R . . A 2
H16F H 0.9402 0.6059 0.5954 0.055 Uiso 0.257(7) 1 calc R . . A 2
C17 C 0.9094(9) 0.7668(8) 0.6351(6) 0.020(2) Uani 0.257(7) 1 d . . . A 2
H17 H 0.8205 0.7586 0.6728 0.024 Uiso 0.257(7) 1 calc R . . A 2
C18 C 0.9872(3) 0.7857(3) 0.6039(2) 0.0220(8) Uani 0.743(7) 1 d . . . A 1
H18 H 1.0763 0.7921 0.5657 0.026 Uiso 0.743(7) 1 calc R . . A 1
C19 C 0.8866(2) 0.9194(2) 0.60158(18) 0.0310(5) Uani 1 1 d . . . . .
H19A H 0.8653 0.9619 0.5365 0.047 Uiso 0.743(7) 1 calc R . . A 1
H19B H 0.7993 0.9144 0.6397 0.047 Uiso 0.743(7) 1 calc R . . A 1
H19C H 0.9283 0.9708 0.6270 0.047 Uiso 0.743(7) 1 calc R . . A 1
H19D H 0.8706 0.9595 0.6566 0.047 Uiso 0.257(7) 1 calc R . . A 2
H19E H 0.9708 0.9323 0.5630 0.047 Uiso 0.257(7) 1 calc R . . A 2
H19F H 0.8044 0.9607 0.5644 0.047 Uiso 0.257(7) 1 calc R . . A 2

loop_
_atom_site_aniso_label
_atom_site_aniso_U_11
_atom_site_aniso_U_22
_atom_site_aniso_U_33
_atom_site_aniso_U_23
_atom_site_aniso_U_13
_atom_site_aniso_U_12
Re1 0.01137(4) 0.00828(4) 0.01067(4) -0.00240(2) -0.00034(2) -0.00268(3)
Cl1 0.0253(2) 0.0145(2) 0.0166(2) -0.00679(17) -0.00522(17) -0.00336(18)
Cl2 0.0180(2) 0.0146(2) 0.0198(2) -0.00762(17) -0.00080(16) -0.00630(17)
Cl3 0.0176(2) 0.0164(2) 0.0170(2) -0.00300(17) 0.00368(16) -0.00747(18)
Cl4 0.0165(2) 0.0127(2) 0.0180(2) -0.00422(16) -0.00433(16) -0.00027(17)
Cl5 0.0214(2) 0.0151(2) 0.0218(2) 0.00027(18) 0.00753(18) -0.00450(19)
Cl6 0.0139(2) 0.0128(2) 0.0232(2) -0.00179(17) -0.00441(16) -0.00257(17)
Cu1 0.01168(14) 0.00847(14) 0.01205(15) -0.00108(11) 0.00118(11) -0.00212(12)
N1 0.0137(7) 0.0120(8) 0.0161(8) -0.0014(6) 0.0011(6) -0.0026(6)
N2 0.0172(8) 0.0230(9) 0.0236(9) -0.0076(7) 0.0067(7) -0.0032(7)
N3 0.0136(7) 0.0104(7) 0.0139(7) -0.0012(6) -0.0016(6) -0.0029(6)
N4 0.0306(10) 0.0108(9) 0.0231(9) -0.0008(7) -0.0029(7) -0.0072(8)
C1 0.0183(9) 0.0157(10) 0.0236(10) -0.0053(8) 0.0025(7) -0.0050(8)
C2 0.0153(9) 0.0260(11) 0.0275(11) -0.0063(9) 0.0012(8) -0.0062(8)
C3 0.0174(9) 0.0217(11) 0.0230(10) -0.0064(8) -0.0006(8) -0.0063(8)
C4 0.0258(10) 0.0130(9) 0.0162(9) -0.0023(7) -0.0010(7) -0.0049(8)
C5 0.0292(11) 0.0184(10) 0.0152(9) 0.0024(8) -0.0026(8) -0.0099(9)
C6 0.0306(11) 0.0193(10) 0.0134(9) -0.0027(8) -0.0009(8) -0.0091(9)
Cu2 0.01236(14) 0.01003(15) 0.01232(15) 0.00032(11) -0.00289(11) -0.00479(12)
N5 0.0130(7) 0.0108(7) 0.0144(8) -0.0015(6) -0.0018(6) -0.0037(6)
N6 0.0247(9) 0.0111(8) 0.0208(9) -0.0014(7) 0.0007(7) -0.0093(7)
N7 0.0145(7) 0.0123(8) 0.0133(7) -0.0014(6) -0.0024(6) -0.0039(6)
N8 0.0191(8) 0.0207(9) 0.0187(9) -0.0052(7) -0.0070(7) -0.0051(7)
C7 0.0153(9) 0.0143(9) 0.0199(10) -0.0062(7) 0.0002(7) -0.0042(7)
C8 0.0181(9) 0.0199(10) 0.0188(10) -0.0041(8) 0.0022(7) -0.0078(8)
C9 0.0175(9) 0.0133(9) 0.0178(9) -0.0040(7) 0.0002(7) -0.0057(7)
C10 0.0165(9) 0.0134(9) 0.0163(9) -0.0029(7) -0.0033(7) -0.0037(7)
C11 0.0198(9) 0.0125(9) 0.0234(10) -0.0033(8) -0.0068(8) -0.0026(8)
C12 0.0214(10) 0.0182(10) 0.0250(11) -0.0028(8) -0.0095(8) -0.0001(8)
O1 0.0230(7) 0.0226(8) 0.0192(7) -0.0051(6) -0.0053(6) -0.0086(6)
C13 0.0495(15) 0.0489(16) 0.0223(12) -0.0014(11) 0.0015(10) -0.0269(13)
C14 0.0228(10) 0.0318(12) 0.0175(10) -0.0106(9) -0.0034(8) -0.0034(9)
C15 0.0298(12) 0.0473(16) 0.0309(13) -0.0147(11) -0.0129(10) -0.0043(11)
O2 0.0179(7) 0.0224(8) 0.0231(8) -0.0068(6) -0.0066(6) -0.0019(6)
C16 0.0488(15) 0.0379(14) 0.0313(13) -0.0052(11) -0.0161(11) -0.0193(12)
C17 0.015(4) 0.024(4) 0.020(4) -0.001(3) -0.006(3) -0.005(3)
C18 0.0185(16) 0.0267(16) 0.0211(15) -0.0047(12) -0.0036(12) -0.0069(12)
C19 0.0294(12) 0.0263(12) 0.0390(14) 0.0021(10) -0.0140(10) -0.0120(10)

loop_
_atom_type_symbol
_atom_type_description
_atom_type_scat_dispersion_real
_atom_type_scat_dispersion_imag
_atom_type_scat_source
C C 0.0033 0.0016 'International Tables Vol C Tables 4.2.6.8 and 6.1.1.4'
H H 0.0000 0.0000 'International Tables Vol C Tables 4.2.6.8 and 6.1.1.4'
Cl Cl 0.1484 0.1585 'International Tables Vol C Tables 4.2.6.8 and 6.1.1.4'
Cu Cu 0.3201 1.2651 'International Tables Vol C Tables 4.2.6.8 and 6.1.1.4'
N N 0.0061 0.0033 'International Tables Vol C Tables 4.2.6.8 and 6.1.1.4'
O O 0.0106 0.0060 'International Tables Vol C Tables 4.2.6.8 and 6.1.1.4'
Re Re -1.0185 7.2310 'International Tables Vol C Tables 4.2.6.8 and 6.1.1.4'

loop_
_exptl_crystal_face_index_h
_exptl_crystal_face_index_k
_exptl_crystal_face_index_l
_exptl_crystal_face_perp_dist
_exptl_oxdiff_crystal_face_indexfrac_h
_exptl_oxdiff_crystal_face_indexfrac_k
_exptl_oxdiff_crystal_face_indexfrac_l
_exptl_oxdiff_crystal_face_x
_exptl_oxdiff_crystal_face_y
_exptl_oxdiff_crystal_face_z
0 2 -5 0.0344 0.0000 2.0000 -5.0002 -0.2766 0.1386 -0.0012
0 -2 5 0.0344 -0.0000 -2.0000 5.0002 0.2766 -0.1386 0.0012
-5 -1 0 0.0918 -5.0000 -1.0000 -0.0000 0.0185 0.0046 -0.3579
5 1 0 0.0918 5.0000 1.0000 0.0000 -0.0185 -0.0046 0.3579
-1 -3 -5 0.0525 -1.0000 -3.0000 -5.0001 0.0255 0.2770 -0.0081
4 4 5 0.0875 4.0000 4.0000 5.0001 -0.0615 -0.2912 0.2175
1 3 5 0.0721 1.0000 3.0000 5.0001 -0.0255 -0.2770 0.0081
-1 3 5 0.0712 -1.0000 3.0000 5.0001 -0.0430 -0.2866 -0.1404
5 -2 -5 0.0850 5.0000 -2.0000 -5.0001 0.0157 0.2772 0.4241
1 5 -1 0.0512 1.0000 5.0000 -1.0001 -0.3326 -0.0992 0.0121
1 -5 1 0.0399 1.0000 -5.0000 1.0001 0.3500 0.1088 0.1365
-2 5 -1 0.0641 -2.0000 5.0000 -1.0001 -0.3587 -0.1136 -0.2108
4 5 -1 0.0840 4.0000 5.0000 -1.0001 -0.3064 -0.0848 0.2349

loop_
_geom_angle_atom_site_label_1
_geom_angle_atom_site_label_2
_geom_angle_atom_site_label_3
_geom_angle
_geom_angle_site_symmetry_1
_geom_angle_site_symmetry_3
Cl1 Re1 Cl2 176.798(16) . .
Cl1 Re1 Cl4 91.582(16) . .
Cl1 Re1 Cl5 90.692(18) . .
Cl1 Re1 Cl6 88.385(16) . .
Cl3 Re1 Cl1 90.535(17) . .
Cl3 Re1 Cl2 89.484(16) . .
Cl3 Re1 Cl4 88.919(16) . .
Cl3 Re1 Cl5 178.039(16) . .
Cl3 Re1 Cl6 90.793(16) . .
Cl4 Re1 Cl2 91.619(16) . .
Cl4 Re1 Cl6 179.710(18) . .
Cl5 Re1 Cl2 89.376(17) . .
Cl5 Re1 Cl4 89.518(17) . .
Cl5 Re1 Cl6 90.771(17) . .
Cl6 Re1 Cl2 88.414(16) . .
N1 Cu1 N1 180.0 2_657 .
N3 Cu1 N1 93.12(6) . .
N3 Cu1 N1 86.88(6) . 2_657
N3 Cu1 N1 86.88(6) 2_657 .
N3 Cu1 N1 93.12(6) 2_657 2_657
N3 Cu1 N3 180.0 . 2_657
C1 N1 Cu1 129.22(13) . .
C1 N1 C3 105.77(16) . .
C3 N1 Cu1 124.50(13) . .
C1 N2 H2A 126.0 . .
C1 N2 C2 107.94(17) . .
C2 N2 H2A 126.0 . .
C4 N3 Cu1 129.21(13) . .
C4 N3 C6 105.77(16) . .
C6 N3 Cu1 124.84(13) . .
C4 N4 H4 129.8(19) . .
C4 N4 C5 108.57(17) . .
C5 N4 H4 121.6(19) . .
N1 C1 N2 110.96(18) . .
N1 C1 H1 124.5 . .
N2 C1 H1 124.5 . .
N2 C2 H2B 127.0 . .
C3 C2 N2 106.10(17) . .
C3 C2 H2B 127.0 . .
N1 C3 H3 125.4 . .
C2 C3 N1 109.24(18) . .
C2 C3 H3 125.4 . .
N3 C4 N4 110.58(18) . .
N3 C4 H4A 124.7 . .
N4 C4 H4A 124.7 . .
N4 C5 H5 127.2 . .
C6 C5 N4 105.54(18) . .
C6 C5 H5 127.2 . .
N3 C6 H6 125.2 . .
C5 C6 N3 109.53(18) . .
C5 C6 H6 125.2 . .
N5 Cu2 N5 180.0 . 2_666
N5 Cu2 N7 91.55(6) 2_666 .
N5 Cu2 N7 88.45(6) 2_666 2_666
N5 Cu2 N7 91.55(6) . 2_666
N5 Cu2 N7 88.45(6) . .
N7 Cu2 N7 180.0 2_666 .
C7 N5 Cu2 125.83(12) . .
C9 N5 Cu2 128.35(13) . .
C9 N5 C7 105.71(15) . .
C8 N6 H6A 126.2(17) . .
C9 N6 H6A 125.2(17) . .
C9 N6 C8 108.48(17) . .
C10 N7 Cu2 121.59(13) . .
C10 N7 C11 105.80(15) . .
C11 N7 Cu2 132.35(13) . .
C10 N8 H8 124.3(18) . .
C10 N8 C12 107.97(17) . .
C12 N8 H8 127.7(18) . .
N5 C7 H7 125.4 . .
C8 C7 N5 109.18(17) . .
C8 C7 H7 125.4 . .
N6 C8 H8A 127.0 . .
C7 C8 N6 105.99(17) . .
C7 C8 H8A 127.0 . .
N5 C9 N6 110.64(17) . .
N5 C9 H9 124.7 . .
N6 C9 H9 124.7 . .
N7 C10 N8 110.84(17) . .
N7 C10 H10 124.6 . .
N8 C10 H10 124.6 . .
N7 C11 H11 125.5 . .
C12 C11 N7 109.09(17) . .
C12 C11 H11 125.5 . .
N8 C12 H12 126.8 . .
C11 C12 N8 106.30(18) . .
C11 C12 H12 126.8 . .
C14 O1 H1A 111.2(18) . .
H13A C13 H13B 109.5 . .
H13A C13 H13C 109.5 . .
H13B C13 H13C 109.5 . .
C14 C13 H13A 109.5 . .
C14 C13 H13B 109.5 . .
C14 C13 H13C 109.5 . .
O1 C14 C13 106.75(17) . .
O1 C14 H14 109.0 . .
O1 C14 C15 110.17(18) . .
C13 C14 H14 109.0 . .
C15 C14 C13 112.7(2) . .
C15 C14 H14 109.0 . .
C14 C15 H15A 109.5 . .
C14 C15 H15B 109.5 . .
C14 C15 H15C 109.5 . .
H15A C15 H15B 109.5 . .
H15A C15 H15C 109.5 . .
H15B C15 H15C 109.5 . .
C17 O2 H2 136.3(19) . .
C18 O2 H2 101.2(19) . .
H16A C16 H16B 109.5 . .
H16A C16 H16C 109.5 . .
H16B C16 H16C 109.5 . .
H16D C16 H16E 109.5 . .
H16D C16 H16F 109.5 . .
H16E C16 H16F 109.5 . .
C17 C16 H16D 109.5 . .
C17 C16 H16E 109.5 . .
C17 C16 H16F 109.5 . .
C18 C16 H16A 109.5 . .
C18 C16 H16B 109.5 . .
C18 C16 H16C 109.5 . .
O2 C17 H17 106.6 . .
O2 C17 C19 104.5(5) . .
C16 C17 O2 115.4(6) . .
C16 C17 H17 106.6 . .
C16 C17 C19 116.5(6) . .
C19 C17 H17 106.6 . .
O2 C18 C16 106.4(2) . .
O2 C18 H18 108.7 . .
C16 C18 H18 108.7 . .
C19 C18 O2 110.2(2) . .
C19 C18 C16 113.9(2) . .
C19 C18 H18 108.7 . .
C17 C19 H19D 109.5 . .
C17 C19 H19E 109.5 . .
C17 C19 H19F 109.5 . .
C18 C19 H19A 109.5 . .
C18 C19 H19B 109.5 . .
C18 C19 H19C 109.5 . .
H19A C19 H19B 109.5 . .
H19A C19 H19C 109.5 . .
H19B C19 H19C 109.5 . .
H19D C19 H19E 109.5 . .
H19D C19 H19F 109.5 . .
H19E C19 H19F 109.5 . .

loop_
_geom_bond_atom_site_label_1
_geom_bond_atom_site_label_2
_geom_bond_distance
_geom_bond_site_symmetry_2
Re1 Cl1 2.3481(5) .
Re1 Cl2 2.3803(4) .
Re1 Cl3 2.3437(4) .
Re1 Cl4 2.3597(4) .
Re1 Cl5 2.3536(5) .
Re1 Cl6 2.3614(4) .
Cu1 N1 2.0026(15) .
Cu1 N1 2.0026(15) 2_657
Cu1 N3 1.9931(15) .
Cu1 N3 1.9931(15) 2_657
N1 C1 1.319(2) .
N1 C3 1.380(2) .
N2 H2A 0.8800 .
N2 C1 1.336(2) .
N2 C2 1.365(3) .
N3 C4 1.314(2) .
N3 C6 1.383(2) .
N4 H4 0.79(3) .
N4 C4 1.336(3) .
N4 C5 1.363(3) .
C1 H1 0.9500 .
C2 H2B 0.9500 .
C2 C3 1.354(3) .
C3 H3 0.9500 .
C4 H4A 0.9500 .
C5 H5 0.9500 .
C5 C6 1.351(3) .
C6 H6 0.9500 .
Cu2 N5 1.9912(15) 2_666
Cu2 N5 1.9912(15) .
Cu2 N7 1.9928(15) .
Cu2 N7 1.9928(15) 2_666
N5 C7 1.386(2) .
N5 C9 1.321(2) .
N6 H6A 0.81(3) .
N6 C8 1.362(3) .
N6 C9 1.334(2) .
N7 C10 1.324(2) .
N7 C11 1.379(2) .
N8 H8 0.85(3) .
N8 C10 1.333(2) .
N8 C12 1.364(3) .
C7 H7 0.9500 .
C7 C8 1.352(3) .
C8 H8A 0.9500 .
C9 H9 0.9500 .
C10 H10 0.9500 .
C11 H11 0.9500 .
C11 C12 1.353(3) .
C12 H12 0.9500 .
O1 H1A 0.82(3) .
O1 C14 1.437(2) .
C13 H13A 0.9800 .
C13 H13B 0.9800 .
C13 H13C 0.9800 .
C13 C14 1.511(3) .
C14 H14 1.0000 .
C14 C15 1.510(3) .
C15 H15A 0.9800 .
C15 H15B 0.9800 .
C15 H15C 0.9800 .
O2 H2 0.779(16) .
O2 C17 1.488(8) .
O2 C18 1.490(3) .
C16 H16A 0.9800 .
C16 H16B 0.9800 .
C16 H16C 0.9800 .
C16 H16D 0.9800 .
C16 H16E 0.9800 .
C16 H16F 0.9800 .
C16 C17 1.352(8) .
C16 C18 1.509(4) .
C17 H17 1.0000 .
C17 C19 1.585(9) .
C18 H18 1.0000 .
C18 C19 1.473(4) .
C19 H19A 0.9800 .
C19 H19B 0.9800 .
C19 H19C 0.9800 .
C19 H19D 0.9800 .
C19 H19E 0.9800 .
C19 H19F 0.9800 .

loop_
_geom_torsion_atom_site_label_1
_geom_torsion_atom_site_label_2
_geom_torsion_atom_site_label_3
_geom_torsion_atom_site_label_4
_geom_torsion
Cu1 N1 C1 N2 -172.34(13)
Cu1 N1 C3 C2 172.78(14)
Cu1 N3 C4 N4 175.50(13)
Cu1 N3 C6 C5 -175.95(13)
N2 C2 C3 N1 -0.2(2)
N4 C5 C6 N3 0.4(2)
C1 N1 C3 C2 0.4(2)
C1 N2 C2 C3 -0.1(2)
C2 N2 C1 N1 0.3(2)
C3 N1 C1 N2 -0.4(2)
C4 N3 C6 C5 -0.4(2)
C4 N4 C5 C6 -0.3(2)
C5 N4 C4 N3 0.0(2)
C6 N3 C4 N4 0.2(2)
Cu2 N5 C7 C8 176.74(13)
Cu2 N5 C9 N6 -176.45(13)
Cu2 N7 C10 N8 -175.00(12)
Cu2 N7 C11 C12 174.16(14)
N5 C7 C8 N6 -0.3(2)
N7 C11 C12 N8 -0.1(2)
C7 N5 C9 N6 -0.1(2)
C8 N6 C9 N5 -0.1(2)
C9 N5 C7 C8 0.3(2)
C9 N6 C8 C7 0.3(2)
C10 N7 C11 C12 0.1(2)
C10 N8 C12 C11 -0.1(2)
C11 N7 C10 N8 -0.2(2)
C12 N8 C10 N7 0.2(2)
